data_7243413
loop_
_publ_author_name
'Aryaeifar, Mahnaz'
'Amiri Rudbari, Hadi'
'Blacque, Olivier'
'Islam, Mohammad Khairul'
'Scopelliti, Rosario'
'Braun, Jason D.'
'Herbert, David E.'
'Bruno, Giuseppe'
'Janiak, Christoph'
'Enamullah, Mohammed'

_publ_section_title
;
 Schiff base ligands derived from
 1,2-bis(2&#x2032;-nitro-/amino-phenoxy)-3-R-benzene and
 2-hydroxy-1-naphthaldehyde and their Cu/Zn(ii) complexes: synthesis,
 characterization, X-ray structures and computational studies
;
_journal_issue 36
_journal_name_full CrystEngComm
_journal_page_first 6322
_journal_page_last 6339
_journal_paper_doi 10.1039/D1CE00829C
_journal_volume 23
_journal_year 2021
_chemical_formula_sum 'C40 H28 N2 O4'
_chemical_formula_weight 600.64
_space_group_crystal_system monoclinic
_space_group_IT_number 15
_space_group_name_Hall '-C 2yc'
_space_group_name_H-M_alt 'C 1 2/c 1'
_atom_sites_solution_hydrogens mixed
_audit_creation_method SHELXL-2016/6
_audit_update_record
;
2020-10-23 deposited with the CCDC.	2021-07-30 downloaded from the CCDC.
;
_cell_angle_alpha 90
_cell_angle_beta 109.68(3)
_cell_angle_gamma 90
_cell_formula_units_Z 4
_cell_length_a 14.023(3)
_cell_length_b 15.366(3)
_cell_length_c 14.628(3)
_cell_measurement_reflns_used 14290
_cell_measurement_temperature 298(2)
_cell_measurement_theta_max 29.2
_cell_measurement_theta_min 2.7
_cell_volume 2967.9(12)
_computing_cell_refinement 'X-AREA (Stoe & Cie, 2005)'
_computing_data_collection 'X-AREA (Stoe & Cie, 2005)'
_computing_data_reduction 'X-AREA (Stoe & Cie, 2005)'
_computing_structure_refinement 'SHELXL-2016/6 (Sheldrick, 2016)'
_computing_structure_solution 'SIR-97 (Altomare et al., 1997)'
_diffrn_ambient_temperature 298(2)
_diffrn_measured_fraction_theta_full 0.998
_diffrn_measured_fraction_theta_max 0.998
_diffrn_measurement_device_type 'Stoe IPDS-II'
_diffrn_measurement_method 'rotation method'
_diffrn_radiation_type MoK\a
_diffrn_radiation_wavelength 0.71073
_diffrn_reflns_av_R_equivalents 0.0264
_diffrn_reflns_av_unetI/netI 0.0223
_diffrn_reflns_Laue_measured_fraction_full 0.998
_diffrn_reflns_Laue_measured_fraction_max 0.998
_diffrn_reflns_limit_h_max 16
_diffrn_reflns_limit_h_min -16
_diffrn_reflns_limit_k_max 18
_diffrn_reflns_limit_k_min -18
_diffrn_reflns_limit_l_max 16
_diffrn_reflns_limit_l_min -17
_diffrn_reflns_number 9362
_diffrn_reflns_point_group_measured_fraction_full 0.998
_diffrn_reflns_point_group_measured_fraction_max 0.998
_diffrn_reflns_theta_full 24.997
_diffrn_reflns_theta_max 24.997
_diffrn_reflns_theta_min 2.651
_exptl_absorpt_coefficient_mu 0.087
_exptl_absorpt_correction_type none
_exptl_crystal_colour yellow
_exptl_crystal_density_diffrn 1.344
_exptl_crystal_description flat
_exptl_crystal_F_000 1256
_exptl_crystal_size_max 0.32
_exptl_crystal_size_mid 0.27
_exptl_crystal_size_min 0.10
_refine_diff_density_max 0.111
_refine_diff_density_min -0.131
_refine_diff_density_rms 0.024
_refine_ls_extinction_method none
_refine_ls_goodness_of_fit_ref 1.035
_refine_ls_hydrogen_treatment mixed
_refine_ls_matrix_type full
_refine_ls_number_parameters 213
_refine_ls_number_reflns 2618
_refine_ls_number_restraints 0
_refine_ls_restrained_S_all 1.035
_refine_ls_R_factor_all 0.0543
_refine_ls_R_factor_gt 0.0364
_refine_ls_shift/su_max 0.000
_refine_ls_shift/su_mean 0.000
_refine_ls_structure_factor_coef Fsqd
_refine_ls_weighting_details 'w=1/[\s^2^(Fo^2^)+(0.0604P)^2^] where P=(Fo^2^+2Fc^2^)/3'
_refine_ls_weighting_scheme calc
_refine_ls_wR_factor_gt 0.0956
_refine_ls_wR_factor_ref 0.1008
_reflns_Friedel_coverage 0.000
_reflns_number_gt 1854
_reflns_number_total 2618
_reflns_threshold_expression 'I > 2\s(I)'
_cod_data_source_file d1ce00829c2.cif
_cod_data_source_block shelx
_cod_depositor_comments 'Adding full bibliography for 7243407--7243413.cif.'
_cod_original_cell_volume 2968.0(12)
_cod_original_sg_symbol_H-M 'C 2/c'
_cod_database_code 7243413
_shelx_shelxl_version_number 2016/6
_shelx_space_group_comment
;
The symmetry employed for this shelxl refinement is uniquely defined
by the following loop, which should always be used as a source of
symmetry information in preference to the above space-group names.
They are only intended as comments.
;

loop_
_space_group_symop_operation_xyz
'x, y, z'
'-x, y, -z+1/2'
'x+1/2, y+1/2, z'
'-x+1/2, y+1/2, -z+1/2'
'-x, -y, -z'
'x, -y, z-1/2'
'-x+1/2, -y+1/2, -z'
'x+1/2, -y+1/2, z-1/2'

loop_
_atom_site_label
_atom_site_type_symbol
_atom_site_fract_x
_atom_site_fract_y
_atom_site_fract_z
_atom_site_U_iso_or_equiv
_atom_site_adp_type
_atom_site_occupancy
_atom_site_site_symmetry_order
_atom_site_calc_flag
_atom_site_refinement_flags_posn
_atom_site_refinement_flags_adp
_atom_site_refinement_flags_occupancy
_atom_site_disorder_assembly
_atom_site_disorder_group
N1 N 0.87283(9) 0.31465(8) 0.70703(10) 0.0639(3) Uani 1 1 d . . . . .
O1 O 0.89664(9) 0.48473(6) 0.70974(8) 0.0763(3) Uani 1 1 d . . . . .
C9 C 0.87445(10) 0.35396(9) 0.62093(10) 0.0599(3) Uani 1 1 d . . . . .
C11 C 0.87341(10) 0.19606(9) 0.81218(11) 0.0602(3) Uani 1 1 d . . . . .
C4 C 0.88703(10) 0.44416(8) 0.62209(10) 0.0596(4) Uani 1 1 d . . . . .
O2 O 0.86473(11) 0.33725(7) 0.87651(9) 0.0906(4) Uani 1 1 d . . . . .
H2 H 0.865243 0.349884 0.822215 0.136 Uiso 0.3 1 calc R U P . .
C1 C 0.94799(10) 0.56349(7) 0.72835(9) 0.0524(3) Uani 1 1 d . . . . .
C10 C 0.87542(10) 0.23119(8) 0.72382(11) 0.0613(4) Uani 1 1 d . . . . .
H10 H 0.878740 0.193235 0.675459 0.074 Uiso 1 1 calc R U . . .
C12 C 0.87428(10) 0.10234(8) 0.82732(11) 0.0628(4) Uani 1 1 d . . . . .
C8 C 0.86323(12) 0.30986(10) 0.53520(12) 0.0749(4) Uani 1 1 d . . . . .
H8 H 0.855699 0.249687 0.533024 0.090 Uiso 1 1 calc R U . . .
C5 C 0.88645(11) 0.48824(9) 0.53998(11) 0.0682(4) Uani 1 1 d . . . . .
H5 H 0.894389 0.548371 0.541544 0.082 Uiso 1 1 calc R U . . .
C17 C 0.87323(11) 0.06973(10) 0.91730(12) 0.0708(4) Uani 1 1 d . . . . .
C7 C 0.86310(13) 0.35397(10) 0.45345(13) 0.0815(5) Uani 1 1 d . . . . .
H7 H 0.855552 0.323493 0.396505 0.098 Uiso 1 1 calc R U . . .
C20 C 0.86930(11) 0.25315(10) 0.88699(11) 0.0707(4) Uani 1 1 d . . . . .
C19 C 0.86978(15) 0.21695(12) 0.97607(13) 0.0957(6) Uani 1 1 d . . . . .
H19 H 0.868552 0.253806 1.026088 0.115 Uiso 1 1 calc R U . . .
C6 C 0.87408(12) 0.44293(10) 0.45542(12) 0.0752(4) Uani 1 1 d . . . . .
H6 H 0.873151 0.472552 0.399688 0.090 Uiso 1 1 calc R U . . .
C2 C 0.89597(13) 0.64063(10) 0.70854(11) 0.0737(4) Uani 1 1 d . . . . .
H22 H 0.825754 0.640805 0.680888 0.088 Uiso 1 1 calc R U . . .
C3 C 0.94837(14) 0.71750(9) 0.72985(12) 0.0916(6) Uani 1 1 d . . . . .
H3 H 0.913446 0.770032 0.716813 0.110 Uiso 1 1 calc R U . . .
C18 C 0.87199(15) 0.13006(12) 0.98994(13) 0.0969(6) Uani 1 1 d . . . . .
H18 H 0.872732 0.108952 1.049758 0.116 Uiso 1 1 calc R U . . .
C13 C 0.87124(15) 0.04075(10) 0.75556(15) 0.0919(6) Uani 1 1 d . . . . .
H13 H 0.871041 0.059791 0.695145 0.110 Uiso 1 1 calc R U . . .
C15 C 0.86991(15) -0.07798(12) 0.86115(17) 0.0962(6) Uani 1 1 d . . . . .
H15 H 0.869576 -0.137579 0.872141 0.115 Uiso 1 1 calc R U . . .
C16 C 0.87168(13) -0.02089(12) 0.93165(15) 0.0870(5) Uani 1 1 d . . . . .
H16 H 0.871895 -0.041852 0.991360 0.104 Uiso 1 1 calc R U . . .
C14 C 0.86858(18) -0.04652(11) 0.77238(18) 0.1113(7) Uani 1 1 d . . . . .
H14 H 0.865824 -0.085543 0.722964 0.134 Uiso 1 1 calc R U . . .
H1 H 0.8707(19) 0.3474(16) 0.758(2) 0.090(8) Uiso 0.7 1 d . . P . .

loop_
_atom_site_aniso_label
_atom_site_aniso_U_11
_atom_site_aniso_U_22
_atom_site_aniso_U_33
_atom_site_aniso_U_23
_atom_site_aniso_U_13
_atom_site_aniso_U_12
N1 0.0763(8) 0.0559(7) 0.0617(8) -0.0047(6) 0.0263(6) -0.0074(5)
O1 0.1075(8) 0.0665(6) 0.0651(7) -0.0157(5) 0.0425(6) -0.0356(5)
C9 0.0623(8) 0.0590(8) 0.0611(9) -0.0044(7) 0.0242(6) -0.0093(6)
C11 0.0600(8) 0.0580(8) 0.0625(9) -0.0011(6) 0.0207(6) -0.0004(6)
C4 0.0639(8) 0.0598(8) 0.0583(9) -0.0092(7) 0.0247(6) -0.0141(6)
O2 0.1340(10) 0.0613(6) 0.0750(8) -0.0107(5) 0.0334(7) 0.0024(6)
C1 0.0730(7) 0.0425(6) 0.0463(7) -0.0026(5) 0.0262(6) -0.0054(5)
C10 0.0661(8) 0.0528(8) 0.0685(9) -0.0051(7) 0.0272(7) -0.0044(6)
C12 0.0611(8) 0.0570(8) 0.0715(10) 0.0037(7) 0.0236(7) 0.0026(6)
C8 0.0968(11) 0.0609(8) 0.0722(11) -0.0136(8) 0.0354(9) -0.0151(8)
C5 0.0816(10) 0.0617(8) 0.0653(10) -0.0036(7) 0.0302(8) -0.0177(7)
C17 0.0683(9) 0.0712(9) 0.0682(10) 0.0116(8) 0.0169(7) 0.0061(7)
C7 0.1074(12) 0.0793(10) 0.0640(10) -0.0165(8) 0.0371(9) -0.0212(9)
C20 0.0819(10) 0.0656(9) 0.0599(9) -0.0033(7) 0.0177(7) 0.0001(7)
C19 0.1380(16) 0.0861(12) 0.0589(11) -0.0067(9) 0.0279(10) 0.0054(11)
C6 0.0914(11) 0.0782(10) 0.0604(10) -0.0050(8) 0.0311(8) -0.0187(8)
C2 0.0872(10) 0.0741(10) 0.0584(9) 0.0065(8) 0.0226(7) 0.0250(8)
C3 0.1758(18) 0.0443(7) 0.0592(11) 0.0095(7) 0.0454(12) 0.0337(8)
C18 0.1330(16) 0.0941(13) 0.0595(11) 0.0151(9) 0.0270(10) 0.0075(11)
C13 0.1423(16) 0.0575(9) 0.0930(14) 0.0027(9) 0.0621(12) 0.0094(9)
C15 0.1106(14) 0.0594(10) 0.1220(17) 0.0172(11) 0.0438(12) 0.0091(9)
C16 0.0860(11) 0.0814(11) 0.0914(13) 0.0293(10) 0.0269(9) 0.0082(9)
C14 0.173(2) 0.0554(10) 0.1243(18) 0.0028(10) 0.0750(16) 0.0107(11)

loop_
_atom_type_symbol
_atom_type_description
_atom_type_scat_dispersion_real
_atom_type_scat_dispersion_imag
_atom_type_scat_source
C C 0.0033 0.0016 'International Tables Vol C Tables 4.2.6.8 and 6.1.1.4'
H H 0.0000 0.0000 'International Tables Vol C Tables 4.2.6.8 and 6.1.1.4'
N N 0.0061 0.0033 'International Tables Vol C Tables 4.2.6.8 and 6.1.1.4'
O O 0.0106 0.0060 'International Tables Vol C Tables 4.2.6.8 and 6.1.1.4'

loop_
_geom_angle_atom_site_label_1
_geom_angle_atom_site_label_2
_geom_angle_atom_site_label_3
_geom_angle
_geom_angle_site_symmetry_1
_geom_angle_site_symmetry_3
_geom_angle_publ_flag
C10 N1 C9 125.76(14) . . ?
C10 N1 H1 113.6(16) . . ?
C9 N1 H1 120.6(16) . . ?
C1 O1 C4 117.03(10) . . ?
C8 C9 C4 118.11(13) . . ?
C8 C9 N1 124.73(13) . . ?
C4 C9 N1 117.15(12) . . ?
C10 C11 C20 119.28(13) . . ?
C10 C11 C12 121.09(13) . . ?
C20 C11 C12 119.63(14) . . ?
C5 C4 O1 123.66(12) . . ?
C5 C4 C9 120.93(13) . . ?
O1 C4 C9 115.38(12) . . ?
C20 O2 H2 109.5 . . ?
C2 C1 C1 120.12(9) . 2_756 ?
C2 C1 O1 120.58(13) . . ?
C1 C1 O1 119.23(7) 2_756 . ?
N1 C10 C11 122.78(14) . . ?
N1 C10 H10 118.6 . . ?
C11 C10 H10 118.6 . . ?
C13 C12 C17 116.78(14) . . ?
C13 C12 C11 123.80(15) . . ?
C17 C12 C11 119.34(14) . . ?
C7 C8 C9 120.83(14) . . ?
C7 C8 H8 119.6 . . ?
C9 C8 H8 119.6 . . ?
C4 C5 C6 119.77(13) . . ?
C4 C5 H5 120.1 . . ?
C6 C5 H5 120.1 . . ?
C16 C17 C12 119.63(16) . . ?
C16 C17 C18 122.07(17) . . ?
C12 C17 C18 118.29(14) . . ?
C8 C7 C6 120.32(15) . . ?
C8 C7 H7 119.8 . . ?
C6 C7 H7 119.8 . . ?
O2 C20 C19 118.95(14) . . ?
O2 C20 C11 122.46(14) . . ?
C19 C20 C11 118.59(14) . . ?
C18 C19 C20 121.36(16) . . ?
C18 C19 H19 119.3 . . ?
C20 C19 H19 119.3 . . ?
C7 C6 C5 120.03(15) . . ?
C7 C6 H6 120.0 . . ?
C5 C6 H6 120.0 . . ?
C3 C2 C1 119.39(15) . . ?
C3 C2 H22 120.3 . . ?
C1 C2 H22 120.3 . . ?
C3 C3 C2 120.46(9) 2_756 . ?
C3 C3 H3 119.8 2_756 . ?
C2 C3 H3 119.8 . . ?
C19 C18 C17 122.75(17) . . ?
C19 C18 H18 118.6 . . ?
C17 C18 H18 118.6 . . ?
C14 C13 C12 121.53(18) . . ?
C14 C13 H13 119.2 . . ?
C12 C13 H13 119.2 . . ?
C16 C15 C14 118.88(17) . . ?
C16 C15 H15 120.6 . . ?
C14 C15 H15 120.6 . . ?
C15 C16 C17 121.76(18) . . ?
C15 C16 H16 119.1 . . ?
C17 C16 H16 119.1 . . ?
C13 C14 C15 121.4(2) . . ?
C13 C14 H14 119.3 . . ?
C15 C14 H14 119.3 . . ?

loop_
_geom_bond_atom_site_label_1
_geom_bond_atom_site_label_2
_geom_bond_distance
_geom_bond_site_symmetry_2
_geom_bond_publ_flag
N1 C10 1.3038(17) . ?
N1 C9 1.4039(19) . ?
N1 H1 0.90(3) . ?
O1 C1 1.3875(14) . ?
O1 C4 1.3908(17) . ?
C9 C8 1.387(2) . ?
C9 C4 1.3966(19) . ?
C11 C10 1.410(2) . ?
C11 C20 1.419(2) . ?
C11 C12 1.4565(19) . ?
C4 C5 1.377(2) . ?
O2 C20 1.3003(17) . ?
O2 H2 0.8200 . ?
C1 C2 1.3707(18) . ?
C1 C1 1.381(3) 2_756 ?
C10 H10 0.9300 . ?
C12 C13 1.403(2) . ?
C12 C17 1.413(2) . ?
C8 C7 1.374(2) . ?
C8 H8 0.9300 . ?
C5 C6 1.378(2) . ?
C5 H5 0.9300 . ?
C17 C16 1.410(2) . ?
C17 C18 1.415(2) . ?
C7 C6 1.375(2) . ?
C7 H7 0.9300 . ?
C20 C19 1.415(2) . ?
C19 C18 1.349(2) . ?
C19 H19 0.9300 . ?
C6 H6 0.9300 . ?
C2 C3 1.370(2) . ?
C2 H22 0.9300 . ?
C3 C3 1.367(4) 2_756 ?
C3 H3 0.9300 . ?
C18 H18 0.9300 . ?
C13 C14 1.366(2) . ?
C13 H13 0.9300 . ?
C15 C16 1.348(3) . ?
C15 C14 1.380(3) . ?
C15 H15 0.9300 . ?
C16 H16 0.9300 . ?
C14 H14 0.9300 . ?

loop_
_geom_torsion_atom_site_label_1
_geom_torsion_atom_site_label_2
_geom_torsion_atom_site_label_3
_geom_torsion_atom_site_label_4
_geom_torsion
_geom_torsion_site_symmetry_1
_geom_torsion_site_symmetry_2
_geom_torsion_site_symmetry_3
_geom_torsion_site_symmetry_4
_geom_torsion_publ_flag
C10 N1 C9 C8 10.6(2) . . . . ?
C10 N1 C9 C4 -170.29(13) . . . . ?
C1 O1 C4 C5 -27.2(2) . . . . ?
C1 O1 C4 C9 154.81(12) . . . . ?
C8 C9 C4 C5 1.2(2) . . . . ?
N1 C9 C4 C5 -178.05(13) . . . . ?
C8 C9 C4 O1 179.25(12) . . . . ?
N1 C9 C4 O1 0.04(18) . . . . ?
C4 O1 C1 C2 96.14(15) . . . . ?
C4 O1 C1 C1 -87.09(18) . . . 2_756 ?
C9 N1 C10 C11 -179.90(13) . . . . ?
C20 C11 C10 N1 -0.6(2) . . . . ?
C12 C11 C10 N1 178.69(13) . . . . ?
C10 C11 C12 C13 -3.8(2) . . . . ?
C20 C11 C12 C13 175.46(15) . . . . ?
C10 C11 C12 C17 179.37(13) . . . . ?
C20 C11 C12 C17 -1.4(2) . . . . ?
C4 C9 C8 C7 -0.9(2) . . . . ?
N1 C9 C8 C7 178.25(14) . . . . ?
O1 C4 C5 C6 -178.41(13) . . . . ?
C9 C4 C5 C6 -0.5(2) . . . . ?
C13 C12 C17 C16 1.5(2) . . . . ?
C11 C12 C17 C16 178.53(13) . . . . ?
C13 C12 C17 C18 -177.44(15) . . . . ?
C11 C12 C17 C18 -0.4(2) . . . . ?
C9 C8 C7 C6 0.0(3) . . . . ?
C10 C11 C20 O2 1.8(2) . . . . ?
C12 C11 C20 O2 -177.52(13) . . . . ?
C10 C11 C20 C19 -178.50(14) . . . . ?
C12 C11 C20 C19 2.2(2) . . . . ?
O2 C20 C19 C18 178.40(17) . . . . ?
C11 C20 C19 C18 -1.3(3) . . . . ?
C8 C7 C6 C5 0.7(3) . . . . ?
C4 C5 C6 C7 -0.5(2) . . . . ?
C1 C1 C2 C3 1.6(2) 2_756 . . . ?
O1 C1 C2 C3 178.38(14) . . . . ?
C1 C2 C3 C3 0.3(3) . . . 2_756 ?
C20 C19 C18 C17 -0.5(3) . . . . ?
C16 C17 C18 C19 -177.56(17) . . . . ?
C12 C17 C18 C19 1.3(3) . . . . ?
C17 C12 C13 C14 -0.7(3) . . . . ?
C11 C12 C13 C14 -177.63(17) . . . . ?
C14 C15 C16 C17 -0.6(3) . . . . ?
C12 C17 C16 C15 -0.8(2) . . . . ?
C18 C17 C16 C15 178.04(17) . . . . ?
C12 C13 C14 C15 -0.7(3) . . . . ?
C16 C15 C14 C13 1.4(3) . . . . ?
